data_7713762
loop_
_publ_author_name
'Juthathan, Methasit'
'Chantarojsiri, Teera'
'Chainok, Kittipong'
'Butburee, Teera'
'Thamyongkit, Patchanita'
'Tuntulani, Thawatchai'
'Leeladee, Pannee'

_publ_section_title
;
 Molecularly dispersed nickel complexes on N-doped graphene for
 electrochemical CO<sub>2</sub> reduction.
;
_journal_issue 33
_journal_name_full 'Dalton transactions (Cambridge, England : 2003)'
_journal_page_first 11407
_journal_page_last 11418
_journal_paper_doi 10.1039/d3dt00878a
_journal_volume 52
_journal_year 2023
_chemical_formula_moiety 'C21 H25 N4 Ni, B F4'
_chemical_formula_sum 'C21 H25 B F4 N4 Ni'
_chemical_formula_weight 478.97
_space_group_crystal_system monoclinic
_space_group_IT_number 14
_space_group_name_Hall '-P 2yn'
_space_group_name_H-M_alt 'P 1 21/n 1'
_atom_sites_solution_hydrogens geom
_atom_sites_solution_primary dual
_audit_creation_date 2022-10-26
_audit_creation_method
;
Olex2 1.5
(compiled 2022.04.07 svn.rca3783a0 for OlexSys, GUI svn.r6498)
;
_audit_update_record
;
2022-10-26 deposited with the CCDC.	2023-05-18 downloaded from the CCDC.
;
_cell_angle_alpha 90
_cell_angle_beta 96.096(5)
_cell_angle_gamma 90
_cell_formula_units_Z 4
_cell_length_a 9.7951(14)
_cell_length_b 9.4102(13)
_cell_length_c 22.736(3)
_cell_measurement_reflns_used 7868
_cell_measurement_temperature 296(2)
_cell_measurement_theta_max 27.557
_cell_measurement_theta_min 2.817
_cell_volume 2083.8(5)
_computing_cell_refinement 'SAINT V8.40A (Bruker, 2019)'
_computing_data_reduction 'SAINT V8.40A (Bruker, 2019)'
_computing_molecular_graphics 'Olex2 1.5 (Dolomanov et al., 2009)'
_computing_publication_material 'Olex2 1.5 (Dolomanov et al., 2009)'
_computing_structure_refinement 'SHELXL 2018/3 (Sheldrick, 2015)'
_computing_structure_solution 'SHELXT 2018/2 (Sheldrick, 2018)'
_diffrn_ambient_temperature 296(2)
_diffrn_detector 'Bruker PHOTON 200 area detector'
_diffrn_detector_area_resol_mean 7.39
_diffrn_detector_type 'PHOTON II area detector'
_diffrn_measured_fraction_theta_full 0.997
_diffrn_measured_fraction_theta_max 0.990
_diffrn_measurement_device 'four-circle KAPPA diffractometer'
_diffrn_measurement_device_type 'Bruker D8 QUEST CMOS'
_diffrn_measurement_method '\f and \w scans'
_diffrn_radiation_collimation '0.5 mm'
_diffrn_radiation_monochromator graphite
_diffrn_radiation_probe x-ray
_diffrn_radiation_type MoK\a
_diffrn_radiation_wavelength 0.71073
_diffrn_radiation_xray_symbol K-L~3~
_diffrn_reflns_av_R_equivalents 0.0795
_diffrn_reflns_av_unetI/netI 0.0469
_diffrn_reflns_Laue_measured_fraction_full 0.997
_diffrn_reflns_Laue_measured_fraction_max 0.990
_diffrn_reflns_limit_h_max 13
_diffrn_reflns_limit_h_min -12
_diffrn_reflns_limit_k_max 12
_diffrn_reflns_limit_k_min -12
_diffrn_reflns_limit_l_max 30
_diffrn_reflns_limit_l_min -28
_diffrn_reflns_number 35456
_diffrn_reflns_point_group_measured_fraction_full 0.997
_diffrn_reflns_point_group_measured_fraction_max 0.990
_diffrn_reflns_theta_full 25.242
_diffrn_reflns_theta_max 28.393
_diffrn_reflns_theta_min 2.816
_diffrn_source 'sealed x-ray tube'
_diffrn_source_current 30.0
_diffrn_source_power 1.5
_diffrn_source_target Mo
_diffrn_source_type Mo
_diffrn_source_voltage 50.0
_diffrn_standards_number 0
_exptl_absorpt_coefficient_mu 0.982
_exptl_absorpt_correction_T_max 0.7457
_exptl_absorpt_correction_T_min 0.5719
_exptl_absorpt_correction_type multi-scan
_exptl_absorpt_process_details
;
SADABS-2016/2 (Bruker,2016/2) was used for absorption correction.
wR2(int) was 0.0938 before and 0.0765 after correction.
The Ratio of minimum to maximum transmission is 0.7669.
The \l/2 correction factor is Not present.
;
_exptl_crystal_colour brown
_exptl_crystal_colour_primary brown
_exptl_crystal_density_diffrn 1.527
_exptl_crystal_description block
_exptl_crystal_F_000 992
_exptl_crystal_size_max 0.26
_exptl_crystal_size_mid 0.2
_exptl_crystal_size_min 0.2
_refine_diff_density_max 0.713
_refine_diff_density_min -0.795
_refine_diff_density_rms 0.078
_refine_ls_extinction_method none
_refine_ls_goodness_of_fit_ref 1.163
_refine_ls_hydrogen_treatment constr
_refine_ls_matrix_type full
_refine_ls_number_parameters 355
_refine_ls_number_reflns 5171
_refine_ls_number_restraints 211
_refine_ls_restrained_S_all 1.164
_refine_ls_R_factor_all 0.0855
_refine_ls_R_factor_gt 0.0645
_refine_ls_shift/su_max 0.000
_refine_ls_shift/su_mean 0.000
_refine_ls_structure_factor_coef Fsqd
_refine_ls_weighting_details 'w=1/[\s^2^(Fo^2^)+(0.0429P)^2^+3.9746P] where P=(Fo^2^+2Fc^2^)/3'
_refine_ls_weighting_scheme calc
_refine_ls_wR_factor_gt 0.1461
_refine_ls_wR_factor_ref 0.1557
_reflns_Friedel_coverage 0.000
_reflns_number_gt 4058
_reflns_number_total 5171
_reflns_threshold_expression 'I > 2\s(I)'
_cod_data_source_file d3dt00878a2.cif
_cod_data_source_block 2ni_me
_cod_database_code 7713762
_shelx_shelxl_version_number 2018/3
_shelx_space_group_comment
;
The symmetry employed for this shelxl refinement is uniquely defined
by the following loop, which should always be used as a source of
symmetry information in preference to the above space-group names.
They are only intended as comments.
;
_olex2_refinement_description
;
1. Fixed Uiso
 At 1.2 times of:
  All C(H) groups, All C(H,H) groups, All C(H,H,H,H) groups
 At 1.5 times of:
  All C(H,H,H) groups
2. Restrained distances
 N4-C21A \\sim N4-C21
 with sigma of 0.02
 N4-C19A \\sim N4-C17 \\sim N4-C18A \\sim N4-C18
 with sigma of 0.02
 C19A-C16 \\sim C17-C16 \\sim C18A-C19 \\sim C19-C18
 with sigma of 0.02
 F1-B1 \\sim F1A-B1A
 with sigma of 0.02
 F4-B1 \\sim F4A-B1A
 with sigma of 0.02
 F3-B1 \\sim F3A-B1A
 with sigma of 0.02
 F4-F2 \\sim F4A-F2A
 with sigma of 0.04
 F1-F2 \\sim F1A-F2A
 with sigma of 0.04
 F3-F4 \\sim F3A-F4A
 with sigma of 0.04
 F3-F1 \\sim F3A-F1A
 with sigma of 0.04
 F3-F2 \\sim F3A-F2A
 with sigma of 0.04
 F2-B1 \\sim F2A-B1A
 with sigma of 0.02
 F4-F1 \\sim F4A-F1A
 with sigma of 0.04
3. Uiso/Uaniso restraints and constraints
Uanis(F2A) \\sim Ueq, Uanis(F4A) \\sim Ueq, Uanis(B1A) \\sim Ueq, Uanis(F3A)
\\sim Ueq, Uanis(F1A) \\sim Ueq: with sigma of 0.01 and sigma for terminal
atoms of 0.02
Uanis(B1) \\sim Ueq, Uanis(F3) \\sim Ueq, Uanis(F4) \\sim Ueq, Uanis(F1) \\sim
Ueq, Uanis(F2) \\sim Ueq: with sigma of 0.01 and sigma for terminal atoms of
0.02
4. Rigid body (RIGU) restrains
 Ni1, N4, C16, C18A, C19, C19A, C21A
 with sigma for 1-2 distances of 0.004 and sigma for 1-3 distances of 0.004
 Ni1, N4, C16, C17, C18, C19, C21
 with sigma for 1-2 distances of 0.004 and sigma for 1-3 distances of 0.004
 F1A, F2A, F3A, F4A, B1A
 with sigma for 1-2 distances of 0.004 and sigma for 1-3 distances of 0.004
 F1, F2, F3, F4, B1
 with sigma for 1-2 distances of 0.004 and sigma for 1-3 distances of 0.004
5. Others
 Sof(F1A)=Sof(F2A)=Sof(F3A)=Sof(F4A)=Sof(B1A)=1-FVAR(1)
 Sof(F1)=Sof(F2)=Sof(F3)=Sof(F4)=Sof(B1)=FVAR(1)
 Fixed Sof: H16A(0.75) H16B(0.75) H16C(0.25) H16D(0.25) C17(0.75) H17A(0.75)
 H17B(0.75) C18(0.75) H18A(0.75) H18B(0.75) C18A(0.25) H18C(0.25) H18D(0.25)
 H19A(0.75) H19B(0.75) H19C(0.25) H19D(0.25) C19A(0.25) H19E(0.25) H19F(0.25)
 C21(0.75) H21A(0.75) H21B(0.75) H21C(0.75) C21A(0.25) H21D(0.25) H21E(0.25)
 H21F(0.25)
6.a Secondary CH2 refined with riding coordinates:
 C15(H15A,H15B), C16(H16A,H16B), C16(H16C,H16D), C17(H17A,H17B), C18(H18A,
 H18B), C18A(H18C,H18D), C19(H19A,H19B), C19(H19C,H19D), C19A(H19E,H19F),
 C20(H20A,H20B)
6.b Aromatic/amide H refined with riding coordinates:
 C1(H1), C3(H3), C4(H4), C5(H5), C6(H6), C9(H9), C10(H10), C11(H11), C12(H12),
 C14(H14)
6.c Idealised Me refined as rotating group:
 C21(H21A,H21B,H21C), C21A(H21D,H21E,H21F)
;
_olex2_submission_special_instructions 'No special instructions were received'

loop_
_space_group_symop_operation_xyz
'x, y, z'
'-x+1/2, y+1/2, -z+1/2'
'-x, -y, -z'
'x-1/2, -y-1/2, z-1/2'

loop_
_atom_site_label
_atom_site_type_symbol
_atom_site_fract_x
_atom_site_fract_y
_atom_site_fract_z
_atom_site_U_iso_or_equiv
_atom_site_adp_type
_atom_site_occupancy
_atom_site_site_symmetry_order
_atom_site_calc_flag
_atom_site_refinement_flags_posn
_atom_site_refinement_flags_adp
_atom_site_refinement_flags_occupancy
_atom_site_disorder_assembly
_atom_site_disorder_group
Ni1 Ni 0.38784(5) 0.58970(5) 0.59857(2) 0.03277(15) Uani 1 1 d . . . . .
F1 F 0.9267(8) 0.7938(7) 0.5989(4) 0.111(3) Uani 0.686(12) 1 d D U P A 1
F1A F 0.830(3) 0.863(2) 0.5445(9) 0.178(9) Uani 0.314(12) 1 d D U P A 2
F2 F 0.8470(12) 0.9481(8) 0.6570(3) 0.130(4) Uani 0.686(12) 1 d D U P A 1
F2A F 0.7466(15) 0.9843(16) 0.6153(10) 0.114(7) Uani 0.314(12) 1 d D U P A 2
F3 F 0.9243(16) 1.0288(14) 0.5748(7) 0.115(4) Uani 0.686(12) 1 d D U P A 1
F3A F 0.9376(18) 0.860(3) 0.6352(10) 0.138(8) Uani 0.314(12) 1 d D U P A 2
F4 F 0.7364(7) 0.9006(9) 0.5669(4) 0.116(3) Uani 0.686(12) 1 d D U P A 1
F4A F 0.949(3) 1.043(3) 0.5803(15) 0.083(5) Uani 0.314(12) 1 d D U P A 2
N1 N 0.5007(3) 0.7241(3) 0.64422(14) 0.0375(7) Uani 1 1 d . . . . .
N2 N 0.4591(3) 0.4474(3) 0.65102(14) 0.0360(7) Uani 1 1 d . . . . .
N3 N 0.2865(3) 0.4441(3) 0.55492(15) 0.0425(8) Uani 1 1 d . . . . .
N4 N 0.3097(3) 0.7409(3) 0.54187(14) 0.0408(7) Uani 1 1 d D . . . .
C1 C 0.6228(4) 0.6954(4) 0.66709(17) 0.0400(8) Uani 1 1 d . . . . .
H1 H 0.676227 0.770638 0.682985 0.048 Uiso 1 1 calc R U . . .
C2 C 0.6835(4) 0.5575(4) 0.67012(16) 0.0387(8) Uani 1 1 d . . . . .
C3 C 0.8265(4) 0.5457(5) 0.68462(19) 0.0511(10) Uani 1 1 d . . . . .
H3 H 0.880272 0.627232 0.688861 0.061 Uiso 1 1 calc R U . . .
C4 C 0.8873(5) 0.4141(6) 0.6926(2) 0.0553(11) Uani 1 1 d . . . . .
H4 H 0.981778 0.406570 0.701778 0.066 Uiso 1 1 calc R U . . .
C5 C 0.8066(5) 0.2935(5) 0.68673(18) 0.0508(11) Uani 1 1 d . . . . .
H5 H 0.847763 0.204660 0.691730 0.061 Uiso 1 1 calc R U . . .
C6 C 0.6651(4) 0.3025(4) 0.67354(18) 0.0441(9) Uani 1 1 d . . . . .
H6 H 0.612792 0.219851 0.670157 0.053 Uiso 1 1 calc R U . . .
C7 C 0.6002(4) 0.4358(4) 0.66524(16) 0.0352(8) Uani 1 1 d . . . . .
C8 C 0.3733(4) 0.3494(4) 0.67381(18) 0.0385(8) Uani 1 1 d . . . . .
C9 C 0.4019(5) 0.2977(4) 0.7322(2) 0.0495(10) Uani 1 1 d . . . . .
H9 H 0.479620 0.328556 0.755790 0.059 Uiso 1 1 calc R U . . .
C10 C 0.3139(6) 0.2011(5) 0.7542(2) 0.0636(14) Uani 1 1 d . . . . .
H10 H 0.333734 0.167188 0.792615 0.076 Uiso 1 1 calc R U . . .
C11 C 0.1966(6) 0.1536(5) 0.7204(3) 0.0709(16) Uani 1 1 d . . . . .
H11 H 0.137897 0.089875 0.736211 0.085 Uiso 1 1 calc R U . . .
C12 C 0.1681(5) 0.2007(5) 0.6640(3) 0.0600(13) Uani 1 1 d . . . . .
H12 H 0.091123 0.166426 0.640811 0.072 Uiso 1 1 calc R U . . .
C13 C 0.2545(4) 0.3018(4) 0.6400(2) 0.0435(9) Uani 1 1 d . . . . .
C14 C 0.2324(4) 0.3373(4) 0.5788(2) 0.0479(10) Uani 1 1 d . . . . .
H14 H 0.174604 0.278832 0.554430 0.057 Uiso 1 1 calc R U . . .
C15 C 0.2723(5) 0.4508(6) 0.4896(2) 0.0592(12) Uani 1 1 d . . . . .
H15A H 0.232749 0.362562 0.473584 0.071 Uiso 1 1 calc R U . . .
H15B H 0.362396 0.461214 0.476043 0.071 Uiso 1 1 calc R U . . .
C16 C 0.1831(5) 0.5725(6) 0.4670(2) 0.0602(12) Uani 1 1 d D . . . .
H16A H 0.091503 0.536660 0.455065 0.072 Uiso 0.75 1 calc R U P B 1
H16B H 0.218607 0.610832 0.432050 0.072 Uiso 0.75 1 calc R U P B 1
H16C H 0.105322 0.585546 0.489512 0.072 Uiso 0.25 1 calc R U P C 2
H16D H 0.151389 0.562888 0.425298 0.072 Uiso 0.25 1 calc R U P C 2
C17 C 0.1729(6) 0.6923(6) 0.5111(3) 0.0501(13) Uani 0.75 1 d D . P D 1
H17A H 0.128023 0.772708 0.490526 0.060 Uiso 0.75 1 calc R U P D 1
H17B H 0.115315 0.661242 0.540772 0.060 Uiso 0.75 1 calc R U P D 1
C18 C 0.2762(6) 0.8778(6) 0.5710(3) 0.0501(13) Uani 0.75 1 d D . P D 1
H18A H 0.210446 0.858750 0.599067 0.060 Uiso 0.75 1 calc R U P D 1
H18B H 0.233149 0.941824 0.541186 0.060 Uiso 0.75 1 calc R U P D 1
C18A C 0.4039(17) 0.8689(15) 0.5443(6) 0.050(3) Uani 0.25 1 d D . P D 2
H18C H 0.375259 0.931817 0.511478 0.060 Uiso 0.25 1 calc R U P D 2
H18D H 0.496906 0.838003 0.540340 0.060 Uiso 0.25 1 calc R U P D 2
C19 C 0.4012(5) 0.9508(4) 0.6032(2) 0.0550(11) Uani 1 1 d D . . . .
H19A H 0.473616 0.957201 0.577377 0.066 Uiso 0.75 1 calc R U P D 1
H19B H 0.377155 1.046464 0.614293 0.066 Uiso 0.75 1 calc R U P D 1
H19C H 0.457756 1.035168 0.601942 0.066 Uiso 0.25 1 calc R U P D 2
H19D H 0.307873 0.981908 0.606493 0.066 Uiso 0.25 1 calc R U P D 2
C19A C 0.2917(18) 0.6924(19) 0.4788(6) 0.060(4) Uani 0.25 1 d D . P D 2
H19E H 0.379193 0.658483 0.468025 0.072 Uiso 0.25 1 calc R U P D 2
H19F H 0.264307 0.772924 0.453608 0.072 Uiso 0.25 1 calc R U P D 2
C20 C 0.4501(5) 0.8679(4) 0.6571(2) 0.0471(10) Uani 1 1 d . . . . .
H20A H 0.523538 0.920139 0.679563 0.057 Uiso 1 1 calc R U . . .
H20B H 0.375443 0.858887 0.681687 0.057 Uiso 1 1 calc R U . . .
C21 C 0.4056(6) 0.7727(7) 0.4967(3) 0.0509(14) Uani 0.75 1 d D . P D 1
H21A H 0.492411 0.803098 0.516132 0.076 Uiso 0.75 1 calc R U P D 1
H21B H 0.367445 0.846753 0.470893 0.076 Uiso 0.75 1 calc R U P D 1
H21C H 0.418377 0.688729 0.473915 0.076 Uiso 0.75 1 calc R U P D 1
C21A C 0.1755(16) 0.785(2) 0.5619(9) 0.058(5) Uani 0.25 1 d D . P D 2
H21D H 0.113876 0.704909 0.559188 0.087 Uiso 0.25 1 calc R U P D 2
H21E H 0.136576 0.860207 0.537243 0.087 Uiso 0.25 1 calc R U P D 2
H21F H 0.189783 0.816528 0.602191 0.087 Uiso 0.25 1 calc R U P D 2
B1 B 0.8599(14) 0.9198(13) 0.5989(6) 0.061(3) Uani 0.686(12) 1 d D U P A 1
B1A B 0.863(3) 0.938(3) 0.5942(10) 0.064(6) Uani 0.314(12) 1 d D U P A 2

loop_
_atom_site_aniso_label
_atom_site_aniso_U_11
_atom_site_aniso_U_22
_atom_site_aniso_U_33
_atom_site_aniso_U_23
_atom_site_aniso_U_13
_atom_site_aniso_U_12
Ni1 0.0384(3) 0.0240(2) 0.0355(3) 0.00079(19) 0.00204(17) 0.00382(19)
F1 0.110(5) 0.067(4) 0.159(7) 0.002(4) 0.027(5) 0.014(3)
F1A 0.237(18) 0.137(13) 0.155(12) -0.076(10) -0.010(11) -0.050(12)
F2 0.221(10) 0.081(5) 0.092(4) -0.015(3) 0.033(5) -0.027(5)
F2A 0.090(9) 0.085(9) 0.175(15) 0.015(9) 0.048(9) 0.010(7)
F3 0.110(7) 0.100(6) 0.128(7) 0.050(5) -0.021(5) -0.054(5)
F3A 0.118(10) 0.159(15) 0.133(13) 0.080(11) -0.011(9) 0.019(10)
F4 0.073(4) 0.110(6) 0.155(7) 0.027(5) -0.030(4) -0.016(4)
F4A 0.068(9) 0.076(9) 0.106(11) -0.002(7) 0.006(8) -0.021(7)
N1 0.0483(18) 0.0252(14) 0.0396(17) -0.0009(12) 0.0070(13) 0.0007(13)
N2 0.0377(16) 0.0257(14) 0.0443(17) 0.0040(12) 0.0018(13) -0.0007(12)
N3 0.0455(18) 0.0340(17) 0.0463(19) -0.0044(14) -0.0026(14) 0.0048(14)
N4 0.0382(16) 0.0407(18) 0.0441(17) 0.0096(14) 0.0068(13) 0.0065(13)
C1 0.047(2) 0.0293(18) 0.042(2) -0.0036(15) 0.0005(16) -0.0060(16)
C2 0.045(2) 0.0329(19) 0.0368(19) -0.0029(15) -0.0014(15) -0.0013(15)
C3 0.046(2) 0.055(3) 0.049(2) -0.002(2) -0.0063(19) -0.0019(19)
C4 0.044(2) 0.070(3) 0.050(2) -0.002(2) -0.0062(18) 0.012(2)
C5 0.058(3) 0.049(3) 0.046(2) 0.0047(19) 0.0049(19) 0.022(2)
C6 0.056(2) 0.031(2) 0.046(2) 0.0023(16) 0.0082(18) 0.0079(17)
C7 0.043(2) 0.0288(18) 0.0327(18) 0.0014(14) 0.0012(14) 0.0020(14)
C8 0.042(2) 0.0225(16) 0.053(2) -0.0007(15) 0.0099(16) 0.0063(14)
C9 0.062(3) 0.034(2) 0.054(2) 0.0073(18) 0.017(2) 0.0096(18)
C10 0.080(4) 0.042(2) 0.074(3) 0.021(2) 0.039(3) 0.018(2)
C11 0.066(3) 0.036(2) 0.118(5) 0.016(3) 0.047(3) 0.003(2)
C12 0.048(3) 0.032(2) 0.102(4) -0.001(2) 0.018(2) -0.0021(18)
C13 0.039(2) 0.0252(18) 0.067(3) -0.0013(17) 0.0109(18) 0.0045(15)
C14 0.037(2) 0.032(2) 0.073(3) -0.0121(19) -0.0039(19) -0.0004(16)
C15 0.068(3) 0.062(3) 0.045(2) -0.014(2) -0.004(2) 0.005(2)
C16 0.059(3) 0.073(3) 0.045(2) 0.000(2) -0.009(2) 0.004(2)
C17 0.044(3) 0.052(3) 0.053(3) 0.014(2) 0.003(2) 0.012(2)
C18 0.050(3) 0.034(3) 0.067(4) 0.008(2) 0.010(3) 0.012(2)
C18A 0.053(8) 0.050(8) 0.049(7) 0.015(6) 0.014(7) 0.001(6)
C19 0.071(3) 0.0230(18) 0.072(3) 0.0018(19) 0.010(2) 0.0068(18)
C19A 0.062(10) 0.074(11) 0.044(7) 0.009(7) 0.006(7) 0.008(7)
C20 0.055(2) 0.0303(19) 0.057(3) -0.0057(17) 0.0114(19) 0.0053(17)
C21 0.053(3) 0.049(3) 0.053(3) 0.015(3) 0.014(3) 0.001(3)
C21A 0.044(7) 0.068(12) 0.064(10) 0.019(9) 0.011(7) 0.020(7)
B1 0.064(5) 0.046(4) 0.073(5) 0.012(4) -0.001(4) -0.006(4)
B1A 0.062(8) 0.058(9) 0.071(8) 0.007(6) 0.002(6) -0.001(6)

loop_
_atom_type_symbol
_atom_type_description
_atom_type_scat_dispersion_real
_atom_type_scat_dispersion_imag
_atom_type_scat_source
C C 0.0033 0.0016 'International Tables Vol C Tables 4.2.6.8 and 6.1.1.4'
H H 0.0000 0.0000 'International Tables Vol C Tables 4.2.6.8 and 6.1.1.4'
B B 0.0013 0.0007 'International Tables Vol C Tables 4.2.6.8 and 6.1.1.4'
F F 0.0171 0.0103 'International Tables Vol C Tables 4.2.6.8 and 6.1.1.4'
N N 0.0061 0.0033 'International Tables Vol C Tables 4.2.6.8 and 6.1.1.4'
Ni Ni 0.3393 1.1124 'International Tables Vol C Tables 4.2.6.8 and 6.1.1.4'

loop_
_geom_angle_atom_site_label_1
_geom_angle_atom_site_label_2
_geom_angle_atom_site_label_3
_geom_angle
_geom_angle_site_symmetry_1
_geom_angle_site_symmetry_3
_geom_angle_publ_flag
N1 Ni1 N4 92.22(14) . . ?
N2 Ni1 N1 88.41(13) . . ?
N2 Ni1 N3 87.49(14) . . ?
N2 Ni1 N4 179.36(14) . . ?
N3 Ni1 N1 175.28(14) . . ?
N3 Ni1 N4 91.89(14) . . ?
C1 N1 Ni1 122.8(3) . . ?
C1 N1 C20 115.4(3) . . ?
C20 N1 Ni1 121.7(3) . . ?
C7 N2 Ni1 119.8(2) . . ?
C8 N2 Ni1 120.9(2) . . ?
C8 N2 C7 119.2(3) . . ?
C14 N3 Ni1 123.9(3) . . ?
C14 N3 C15 117.4(4) . . ?
C15 N3 Ni1 118.7(3) . . ?
C17 N4 Ni1 109.8(3) . . ?
C18 N4 Ni1 114.2(3) . . ?
C18 N4 C17 103.9(4) . . ?
C18A N4 Ni1 110.5(7) . . ?
C19A N4 Ni1 113.3(8) . . ?
C19A N4 C18A 106.7(8) . . ?
C21 N4 Ni1 111.0(3) . . ?
C21 N4 C17 109.4(4) . . ?
C21 N4 C18 108.3(4) . . ?
C21A N4 Ni1 106.6(7) . . ?
C21A N4 C18A 108.8(11) . . ?
C21A N4 C19A 111.0(11) . . ?
N1 C1 H1 117.4 . . ?
N1 C1 C2 125.3(3) . . ?
C2 C1 H1 117.4 . . ?
C3 C2 C1 118.8(4) . . ?
C7 C2 C1 120.2(3) . . ?
C7 C2 C3 120.6(4) . . ?
C2 C3 H3 119.8 . . ?
C4 C3 C2 120.5(4) . . ?
C4 C3 H3 119.8 . . ?
C3 C4 H4 120.3 . . ?
C3 C4 C5 119.4(4) . . ?
C5 C4 H4 120.3 . . ?
C4 C5 H5 119.4 . . ?
C4 C5 C6 121.2(4) . . ?
C6 C5 H5 119.4 . . ?
C5 C6 H6 119.7 . . ?
C5 C6 C7 120.6(4) . . ?
C7 C6 H6 119.7 . . ?
N2 C7 C2 120.6(3) . . ?
N2 C7 C6 121.6(3) . . ?
C2 C7 C6 117.7(4) . . ?
N2 C8 C9 120.9(4) . . ?
N2 C8 C13 120.7(4) . . ?
C13 C8 C9 118.4(4) . . ?
C8 C9 H9 120.1 . . ?
C10 C9 C8 119.8(5) . . ?
C10 C9 H9 120.1 . . ?
C9 C10 H10 119.3 . . ?
C9 C10 C11 121.5(5) . . ?
C11 C10 H10 119.3 . . ?
C10 C11 H11 120.2 . . ?
C12 C11 C10 119.7(5) . . ?
C12 C11 H11 120.2 . . ?
C11 C12 H12 119.7 . . ?
C11 C12 C13 120.6(5) . . ?
C13 C12 H12 119.7 . . ?
C8 C13 C12 119.9(4) . . ?
C8 C13 C14 119.5(4) . . ?
C12 C13 C14 119.8(4) . . ?
N3 C14 C13 124.8(4) . . ?
N3 C14 H14 117.6 . . ?
C13 C14 H14 117.6 . . ?
N3 C15 H15A 109.3 . . ?
N3 C15 H15B 109.3 . . ?
N3 C15 C16 111.5(4) . . ?
H15A C15 H15B 108.0 . . ?
C16 C15 H15A 109.3 . . ?
C16 C15 H15B 109.3 . . ?
C15 C16 H16A 108.6 . . ?
C15 C16 H16B 108.6 . . ?
C15 C16 H16C 112.2 . . ?
C15 C16 H16D 112.2 . . ?
C15 C16 C17 114.7(4) . . ?
C15 C16 C19A 97.6(8) . . ?
H16A C16 H16B 107.6 . . ?
H16C C16 H16D 109.8 . . ?
C17 C16 H16A 108.6 . . ?
C17 C16 H16B 108.6 . . ?
C19A C16 H16C 112.2 . . ?
C19A C16 H16D 112.2 . . ?
N4 C17 C16 114.3(4) . . ?
N4 C17 H17A 108.7 . . ?
N4 C17 H17B 108.7 . . ?
C16 C17 H17A 108.7 . . ?
C16 C17 H17B 108.7 . . ?
H17A C17 H17B 107.6 . . ?
N4 C18 H18A 108.9 . . ?
N4 C18 H18B 108.9 . . ?
N4 C18 C19 113.4(4) . . ?
H18A C18 H18B 107.7 . . ?
C19 C18 H18A 108.9 . . ?
C19 C18 H18B 108.9 . . ?
N4 C18A H18C 109.4 . . ?
N4 C18A H18D 109.4 . . ?
N4 C18A C19 111.2(8) . . ?
H18C C18A H18D 108.0 . . ?
C19 C18A H18C 109.4 . . ?
C19 C18A H18D 109.4 . . ?
C18 C19 H19A 109.8 . . ?
C18 C19 H19B 109.8 . . ?
C18A C19 H19C 108.6 . . ?
C18A C19 H19D 108.6 . . ?
H19A C19 H19B 108.3 . . ?
H19C C19 H19D 107.6 . . ?
C20 C19 C18 109.3(4) . . ?
C20 C19 C18A 114.7(7) . . ?
C20 C19 H19A 109.8 . . ?
C20 C19 H19B 109.8 . . ?
C20 C19 H19C 108.6 . . ?
C20 C19 H19D 108.6 . . ?
N4 C19A C16 113.3(9) . . ?
N4 C19A H19E 108.9 . . ?
N4 C19A H19F 108.9 . . ?
C16 C19A H19E 108.9 . . ?
C16 C19A H19F 108.9 . . ?
H19E C19A H19F 107.7 . . ?
N1 C20 C19 113.7(3) . . ?
N1 C20 H20A 108.8 . . ?
N1 C20 H20B 108.8 . . ?
C19 C20 H20A 108.8 . . ?
C19 C20 H20B 108.8 . . ?
H20A C20 H20B 107.7 . . ?
N4 C21 H21A 109.5 . . ?
N4 C21 H21B 109.5 . . ?
N4 C21 H21C 109.5 . . ?
H21A C21 H21B 109.5 . . ?
H21A C21 H21C 109.5 . . ?
H21B C21 H21C 109.5 . . ?
N4 C21A H21D 109.5 . . ?
N4 C21A H21E 109.5 . . ?
N4 C21A H21F 109.5 . . ?
H21D C21A H21E 109.5 . . ?
H21D C21A H21F 109.5 . . ?
H21E C21A H21F 109.5 . . ?
F1 B1 F2 105.3(11) . . ?
F1 B1 F4 106.7(10) . . ?
F3 B1 F1 114.8(11) . . ?
F3 B1 F2 109.8(11) . . ?
F3 B1 F4 108.2(13) . . ?
F4 B1 F2 112.0(11) . . ?
F1A B1A F2A 109(2) . . ?
F1A B1A F4A 107(2) . . ?
F3A B1A F1A 111(2) . . ?
F3A B1A F2A 110.2(19) . . ?
F3A B1A F4A 105(3) . . ?
F4A B1A F2A 114(2) . . ?

loop_
_geom_bond_atom_site_label_1
_geom_bond_atom_site_label_2
_geom_bond_distance
_geom_bond_site_symmetry_2
_geom_bond_publ_flag
Ni1 N1 1.912(3) . ?
Ni1 N2 1.878(3) . ?
Ni1 N3 1.908(3) . ?
Ni1 N4 2.016(3) . ?
F1 B1 1.355(12) . ?
F1A B1A 1.34(2) . ?
F2 B1 1.367(12) . ?
F2A B1A 1.360(19) . ?
F3 B1 1.350(13) . ?
F3A B1A 1.34(2) . ?
F4 B1 1.356(15) . ?
F4A B1A 1.35(2) . ?
N1 C1 1.282(5) . ?
N1 C20 1.481(5) . ?
N2 C7 1.389(5) . ?
N2 C8 1.385(5) . ?
N3 C14 1.283(5) . ?
N3 C15 1.479(6) . ?
N4 C17 1.515(6) . ?
N4 C18 1.501(6) . ?
N4 C18A 1.515(12) . ?
N4 C19A 1.498(12) . ?
N4 C21 1.494(6) . ?
N4 C21A 1.494(13) . ?
C1 H1 0.9300 . ?
C1 C2 1.426(5) . ?
C2 C3 1.409(6) . ?
C2 C7 1.404(5) . ?
C3 H3 0.9300 . ?
C3 C4 1.377(6) . ?
C4 H4 0.9300 . ?
C4 C5 1.381(7) . ?
C5 H5 0.9300 . ?
C5 C6 1.389(6) . ?
C6 H6 0.9300 . ?
C6 C7 1.410(5) . ?
C8 C9 1.415(6) . ?
C8 C13 1.398(6) . ?
C9 H9 0.9300 . ?
C9 C10 1.382(6) . ?
C10 H10 0.9300 . ?
C10 C11 1.387(8) . ?
C11 H11 0.9300 . ?
C11 C12 1.357(8) . ?
C12 H12 0.9300 . ?
C12 C13 1.421(6) . ?
C13 C14 1.425(6) . ?
C14 H14 0.9300 . ?
C15 H15A 0.9700 . ?
C15 H15B 0.9700 . ?
C15 C16 1.497(7) . ?
C16 H16A 0.9700 . ?
C16 H16B 0.9700 . ?
C16 H16C 0.9700 . ?
C16 H16D 0.9700 . ?
C16 C17 1.518(7) . ?
C16 C19A 1.554(14) . ?
C17 H17A 0.9700 . ?
C17 H17B 0.9700 . ?
C18 H18A 0.9700 . ?
C18 H18B 0.9700 . ?
C18 C19 1.522(7) . ?
C18A H18C 0.9700 . ?
C18A H18D 0.9700 . ?
C18A C19 1.548(13) . ?
C19 H19A 0.9700 . ?
C19 H19B 0.9700 . ?
C19 H19C 0.9700 . ?
C19 H19D 0.9700 . ?
C19 C20 1.489(6) . ?
C19A H19E 0.9700 . ?
C19A H19F 0.9700 . ?
C20 H20A 0.9700 . ?
C20 H20B 0.9700 . ?
C21 H21A 0.9600 . ?
C21 H21B 0.9600 . ?
C21 H21C 0.9600 . ?
C21A H21D 0.9600 . ?
C21A H21E 0.9600 . ?
C21A H21F 0.9600 . ?

loop_
_geom_torsion_atom_site_label_1
_geom_torsion_atom_site_label_2
_geom_torsion_atom_site_label_3
_geom_torsion_atom_site_label_4
_geom_torsion
_geom_torsion_site_symmetry_1
_geom_torsion_site_symmetry_2
_geom_torsion_site_symmetry_3
_geom_torsion_site_symmetry_4
_geom_torsion_publ_flag
Ni1 N1 C1 C2 -10.4(6) . . . . ?
Ni1 N1 C20 C19 -56.7(5) . . . . ?
Ni1 N2 C7 C2 35.0(5) . . . . ?
Ni1 N2 C7 C6 -143.1(3) . . . . ?
Ni1 N2 C8 C9 -144.7(3) . . . . ?
Ni1 N2 C8 C13 33.7(5) . . . . ?
Ni1 N3 C14 C13 -8.5(6) . . . . ?
Ni1 N3 C15 C16 -68.9(5) . . . . ?
Ni1 N4 C17 C16 -70.3(5) . . . . ?
Ni1 N4 C18 C19 62.8(5) . . . . ?
Ni1 N4 C18A C19 -70.7(11) . . . . ?
Ni1 N4 C19A C16 65.3(14) . . . . ?
N1 Ni1 N2 C7 -49.4(3) . . . . ?
N1 Ni1 N2 C8 133.5(3) . . . . ?
N1 C1 C2 C3 166.4(4) . . . . ?
N1 C1 C2 C7 -20.6(6) . . . . ?
N2 C8 C9 C10 179.3(4) . . . . ?
N2 C8 C13 C12 179.7(4) . . . . ?
N2 C8 C13 C14 9.7(5) . . . . ?
N3 Ni1 N2 C7 128.2(3) . . . . ?
N3 Ni1 N2 C8 -48.8(3) . . . . ?
N3 C15 C16 C17 22.9(6) . . . . ?
N3 C15 C16 C19A 78.7(7) . . . . ?
N4 C18 C19 C20 -70.8(5) . . . . ?
N4 C18A C19 C20 62.1(12) . . . . ?
C1 N1 C20 C19 125.2(4) . . . . ?
C1 C2 C3 C4 174.8(4) . . . . ?
C1 C2 C7 N2 7.1(5) . . . . ?
C1 C2 C7 C6 -174.8(4) . . . . ?
C2 C3 C4 C5 -0.6(7) . . . . ?
C3 C2 C7 N2 179.9(4) . . . . ?
C3 C2 C7 C6 -1.9(6) . . . . ?
C3 C4 C5 C6 -0.6(7) . . . . ?
C4 C5 C6 C7 0.5(6) . . . . ?
C5 C6 C7 N2 178.9(4) . . . . ?
C5 C6 C7 C2 0.7(6) . . . . ?
C7 N2 C8 C9 38.2(5) . . . . ?
C7 N2 C8 C13 -143.4(4) . . . . ?
C7 C2 C3 C4 1.9(6) . . . . ?
C8 N2 C7 C2 -147.9(4) . . . . ?
C8 N2 C7 C6 34.0(5) . . . . ?
C8 C9 C10 C11 -0.4(7) . . . . ?
C8 C13 C14 N3 -23.4(6) . . . . ?
C9 C8 C13 C12 -1.8(6) . . . . ?
C9 C8 C13 C14 -171.9(4) . . . . ?
C9 C10 C11 C12 1.1(7) . . . . ?
C10 C11 C12 C13 -2.2(7) . . . . ?
C11 C12 C13 C8 2.6(6) . . . . ?
C11 C12 C13 C14 172.6(4) . . . . ?
C12 C13 C14 N3 166.6(4) . . . . ?
C13 C8 C9 C10 0.8(6) . . . . ?
C14 N3 C15 C16 113.1(5) . . . . ?
C15 N3 C14 C13 169.4(4) . . . . ?
C15 C16 C17 N4 47.9(6) . . . . ?
C15 C16 C19A N4 -80.3(13) . . . . ?
C17 N4 C18 C19 -177.6(4) . . . . ?
C18 N4 C17 C16 167.2(4) . . . . ?
C18 C19 C20 N1 64.5(5) . . . . ?
C18A N4 C19A C16 -172.9(12) . . . . ?
C18A C19 C20 N1 3.5(8) . . . . ?
C19A N4 C18A C19 165.7(11) . . . . ?
C20 N1 C1 C2 167.7(4) . . . . ?
C21 N4 C17 C16 51.7(6) . . . . ?
C21 N4 C18 C19 -61.4(5) . . . . ?
C21A N4 C18A C19 46.0(14) . . . . ?
C21A N4 C19A C16 -54.6(16) . . . . ?
